data_7234347
loop_
_publ_author_name
'Mitsunobu Okai'
'Kazuyuki Takahashi'
'Takahiro Sakurai'
'Hitoshi Ohta'
'Takashi Yamamoto'
'Yasuaki Einaga'

_publ_section_title
;
 Novel Fe(ii) spin crossover complexes involving a chalcogen-bond and
 pi-stacking interactions with a paramagnetic and nonmagnetic M(dmit)2
 anion (M = Ni, Au; dmit = 4,5-dithiolato-1,3-dithiole-2-thione)
;
_journal_name_full 'Journal of Materials Chemistry C'
_journal_page_first 7858
_journal_page_last 7864
_journal_paper_doi 10.1039/C5TC00859J
_journal_volume 3
_journal_year 2015
_chemical_formula_moiety 'C26 H22 Fe N6 S4, 2(C6 Au S10)'
_chemical_formula_sum 'C38 H22 Au2 Fe N6 S24'
_chemical_formula_weight 1781.84
_space_group_crystal_system monoclinic
_space_group_IT_number 15
_space_group_name_Hall '-C 2yc'
_space_group_name_H-M_alt 'C 1 2/c 1'
_atom_sites_solution_hydrogens geom
_atom_sites_solution_primary direct
_atom_sites_solution_secondary difmap
_cell_angle_alpha 90
_cell_angle_beta 96.3714(14)
_cell_angle_gamma 90
_cell_formula_units_Z 8
_cell_length_a 22.892(2)
_cell_length_b 13.6036(14)
_cell_length_c 35.684(4)
_cell_measurement_reflns_used 470
_cell_measurement_temperature 213.(2)
_cell_measurement_theta_max 23.9906
_cell_measurement_theta_min 2.3755
_cell_volume 11043.8(19)
_computing_cell_refinement 'APEX2 v2014.9-0 (Bruker AXS)'
_computing_data_collection 'APEX2 (Bruker AXS, 2006)'
_computing_data_reduction 'SAINT V8.34A (Bruker AXS Inc., 2013)'
_computing_structure_refinement 'SHELXL-2014/6 (Sheldrick, 2014)'
_computing_structure_solution 'SHELXS-97 (Sheldrick, 1997)'
_diffrn_ambient_temperature 213.(2)
_diffrn_detector_area_resol_mean 8.3333
_diffrn_measured_fraction_theta_full 1.000
_diffrn_measured_fraction_theta_max 1.000
_diffrn_measurement_device_type 'Bruker APEXII CCD area detector'
_diffrn_measurement_method 'phi and omega scans'
_diffrn_radiation_monochromator 'Bruker Helios multilayer confocal mirror'
_diffrn_radiation_source 'Bruker TXS fine-focus rotating anode'
_diffrn_radiation_type MoK\a
_diffrn_radiation_wavelength 0.71073
_diffrn_reflns_av_R_equivalents 0.0418
_diffrn_reflns_av_unetI/netI 0.0519
_diffrn_reflns_limit_h_max 27
_diffrn_reflns_limit_h_min -26
_diffrn_reflns_limit_k_max 9
_diffrn_reflns_limit_k_min -16
_diffrn_reflns_limit_l_max 36
_diffrn_reflns_limit_l_min -42
_diffrn_reflns_number 26220
_diffrn_reflns_theta_full 25.03
_diffrn_reflns_theta_max 25.03
_diffrn_reflns_theta_min 1.74
_exptl_absorpt_coefficient_mu 6.507
_exptl_absorpt_correction_T_max 0.94
_exptl_absorpt_correction_T_min 0.70
_exptl_absorpt_correction_type multi-scan
_exptl_absorpt_process_details 'SADABS V2014/4 (Bruker AXS Inc.)'
_exptl_crystal_colour 'dark orange'
_exptl_crystal_density_diffrn 2.143
_exptl_crystal_density_method 'not measured'
_exptl_crystal_description plate
_exptl_crystal_F_000 6880
_exptl_crystal_size_max 0.130
_exptl_crystal_size_mid 0.060
_exptl_crystal_size_min 0.010
_refine_diff_density_max 1.240
_refine_diff_density_min -0.863
_refine_ls_extinction_method none
_refine_ls_goodness_of_fit_ref 1.032
_refine_ls_hydrogen_treatment constr
_refine_ls_matrix_type full
_refine_ls_number_parameters 647
_refine_ls_number_reflns 9756
_refine_ls_number_restraints 0
_refine_ls_restrained_S_all 1.032
_refine_ls_R_factor_all 0.0515
_refine_ls_R_factor_gt 0.0354
_refine_ls_shift/su_max 0.002
_refine_ls_shift/su_mean 0.000
_refine_ls_structure_factor_coef Fsqd
_refine_ls_weighting_details 'w=1/[\s^2^(Fo^2^)+(0.0321P)^2^+25.3205P] where P=(Fo^2^+2Fc^2^)/3'
_refine_ls_weighting_scheme calc
_refine_ls_wR_factor_gt 0.0743
_refine_ls_wR_factor_ref 0.0801
_reflns_number_gt 7840
_reflns_number_total 9756
_reflns_threshold_expression 'I > 2\s(I)'
_cod_data_source_file J-Mater-Chem-C-2015-3-7858.cif
_cod_data_source_block '[Fe(bmtzpy)2][Au(dmit)2]2_213K'
_cod_database_code 7234347

loop_
_space_group_symop_operation_xyz
'x, y, z'
'-x, y, -z+1/2'
'x+1/2, y+1/2, z'
'-x+1/2, y+1/2, -z+1/2'
'-x, -y, -z'
'x, -y, z-1/2'
'-x+1/2, -y+1/2, -z'
'x+1/2, -y+1/2, z-1/2'

loop_
_atom_site_type_symbol
_atom_site_label
_atom_site_fract_x
_atom_site_fract_y
_atom_site_fract_z
_atom_site_U_iso_or_equiv
_atom_site_adp_type
_atom_site_calc_flag
_atom_site_refinement_flags_adp
_atom_site_refinement_flags_occupancy
_atom_site_refinement_flags_posn
_atom_site_occupancy
_atom_site_disorder_assembly
_atom_site_disorder_group
C C1 0.2337(3) -0.1229(5) 0.17688(18) 0.0369(16) Uani d . . . 1 . .
H H1A 0.2736 -0.144 0.1744 0.055 Uiso calc U . R 1 . .
H H1B 0.2087 -0.1801 0.1783 0.055 Uiso calc U . R 1 . .
H H1C 0.2333 -0.084 0.1996 0.055 Uiso calc U . R 1 . .
C C2 0.2113(3) -0.0622(4) 0.14341(16) 0.0298(14) Uani d . . . 1 . .
C C3 0.1543(3) 0.0025(5) 0.08742(17) 0.0322(15) Uani d . . . 1 . .
H H3 0.1284 0.017 0.0658 0.039 Uiso calc U . R 1 . .
C C4 0.1999(2) 0.0591(5) 0.10097(15) 0.0270(14) Uani d . . . 1 . .
C C5 0.2192(3) 0.1537(5) 0.08794(16) 0.0288(14) Uani d . . . 1 . .
C C6 0.1932(3) 0.2101(5) 0.05813(17) 0.0390(17) Uani d . . . 1 . .
H H6 0.1593 0.1878 0.0433 0.047 Uiso calc U . R 1 . .
C C7 0.2181(3) 0.2996(6) 0.05083(19) 0.049(2) Uani d . . . 1 . .
H H7 0.2006 0.3386 0.0309 0.059 Uiso calc U . R 1 . .
C C8 0.2677(3) 0.3325(5) 0.07188(17) 0.0404(17) Uani d . . . 1 . .
H H8 0.2845 0.3933 0.0667 0.048 Uiso calc U . R 1 . .
C C9 0.2926(3) 0.2732(4) 0.10133(15) 0.0257(13) Uani d . . . 1 . .
C C10 0.3459(3) 0.2929(4) 0.12657(16) 0.0273(14) Uani d . . . 1 . .
C C11 0.3839(3) 0.3699(5) 0.12766(17) 0.0336(15) Uani d . . . 1 . .
H H11 0.3802 0.4239 0.1111 0.04 Uiso calc U . R 1 . .
C C12 0.4093(3) 0.2452(4) 0.17532(17) 0.0299(14) Uani d . . . 1 . .
C C13 0.4399(3) 0.1896(5) 0.20799(18) 0.0455(19) Uani d . . . 1 . .
H H13A 0.4153 0.1885 0.2284 0.068 Uiso calc U . R 1 . .
H H13B 0.4769 0.2215 0.2165 0.068 Uiso calc U . R 1 . .
H H13C 0.4473 0.1228 0.2003 0.068 Uiso calc U . R 1 . .
C C14 0.3445(3) 0.0813(5) 0.05290(16) 0.0374(16) Uani d . . . 1 . .
H H14A 0.3021 0.0764 0.0511 0.056 Uiso calc U . R 1 . .
H H14B 0.3581 0.0559 0.03 0.056 Uiso calc U . R 1 . .
H H14C 0.3561 0.1496 0.0562 0.056 Uiso calc U . R 1 . .
C C15 0.3712(3) 0.0227(4) 0.08594(16) 0.0277(14) Uani d . . . 1 . .
C C16 0.4306(3) -0.0928(5) 0.12645(17) 0.0339(15) Uani d . . . 1 . .
H H16 0.4561 -0.1406 0.1381 0.041 Uiso calc U . R 1 . .
C C17 0.3925(3) -0.0369(4) 0.14397(17) 0.0276(14) Uani d . . . 1 . .
C C18 0.3824(3) -0.0370(4) 0.18347(16) 0.0276(14) Uani d . . . 1 . .
C C19 0.4108(3) -0.0926(5) 0.21228(18) 0.0362(16) Uani d . . . 1 . .
H H19 0.4399 -0.1382 0.2074 0.043 Uiso calc U . R 1 . .
C C20 0.3960(3) -0.0803(5) 0.24812(19) 0.0434(18) Uani d . . . 1 . .
H H20 0.4153 -0.1176 0.268 0.052 Uiso calc U . R 1 . .
C C21 0.3533(3) -0.0140(5) 0.25548(18) 0.0382(17) Uani d . . . 1 . .
H H21 0.3425 -0.0065 0.28 0.046 Uiso calc U . R 1 . .
C C22 0.3265(3) 0.0412(4) 0.22583(16) 0.0277(14) Uani d . . . 1 . .
C C23 0.2815(3) 0.1168(4) 0.22720(15) 0.0251(13) Uani d . . . 1 . .
C C24 0.2558(3) 0.1500(5) 0.25695(17) 0.0352(16) Uani d . . . 1 . .
H H24 0.2657 0.13 0.2821 0.042 Uiso calc U . R 1 . .
C C25 0.2186(2) 0.2226(4) 0.19639(15) 0.0251(13) Uani d . . . 1 . .
C C26 0.1860(3) 0.2805(5) 0.16598(17) 0.0344(15) Uani d . . . 1 . .
H H26A 0.2129 0.3241 0.1549 0.052 Uiso calc U . R 1 . .
H H26B 0.1558 0.319 0.1763 0.052 Uiso calc U . R 1 . .
H H26C 0.1678 0.2364 0.1468 0.052 Uiso calc U . R 1 . .
C C27 0.0252(2) 0.1325(4) 0.07153(16) 0.0240(13) Uani d . . . 1 . .
C C28 0.0297(3) 0.1642(5) 0.14396(17) 0.0315(15) Uani d . . . 1 . .
C C29 0.0143(2) 0.0444(4) 0.08647(15) 0.0262(14) Uani d . . . 1 . .
C C30 0.5320(3) 0.1132(5) 0.07488(17) 0.0374(17) Uani d . . . 1 . .
C C31 0.5801(3) 0.1294(5) 0.14361(18) 0.0434(18) Uani d . . . 1 . .
C C32 0.5616(3) 0.0268(5) 0.08159(16) 0.0316(15) Uani d . . . 1 . .
C C33 0.1138(3) -0.0273(5) 0.25786(18) 0.0394(17) Uani d . . . 1 . .
C C34 0.1397(3) 0.0892(4) 0.31591(15) 0.0262(14) Uani d . . . 1 . .
C C35 0.2621(3) 0.3087(4) 0.45220(15) 0.0262(14) Uani d . . . 1 . .
C C36 0.3341(3) 0.3727(5) 0.50865(17) 0.0377(16) Uani d . . . 1 . .
C C37 0.3057(3) 0.2426(4) 0.45517(15) 0.0272(14) Uani d . . . 1 . .
C C38 0.1831(3) 0.0233(4) 0.31786(15) 0.0280(14) Uani d . . . 1 . .
Fe Fe1 0.30355(3) 0.10733(6) 0.15005(2) 0.02072(18) Uani d . . . 1 . .
N N1 0.2340(2) 0.0214(3) 0.13318(12) 0.0228(11) Uani d . . . 1 . .
N N2 0.26824(19) 0.1866(4) 0.10919(12) 0.0225(11) Uani d . . . 1 . .
N N3 0.3607(2) 0.2204(3) 0.15410(12) 0.0243(11) Uani d . . . 1 . .
N N4 0.3583(2) 0.0292(3) 0.12093(13) 0.0244(11) Uani d . . . 1 . .
N N5 0.3407(2) 0.0288(3) 0.19048(13) 0.0228(11) Uani d . . . 1 . .
N N6 0.2611(2) 0.1590(3) 0.19270(12) 0.0212(10) Uani d . . . 1 . .
Au Au1 0 0 0 0.02778(9) Uani d . P S 1 . .
Au Au2 0.5 0 0 0.03552(10) Uani d . P S 1 . .
Au Au3 0.22315(2) 0.16283(2) 0.38604(2) 0.02591(7) Uani d . . . 1 . .
S S1 0.15021(7) -0.09881(13) 0.11465(5) 0.0380(4) Uani d . . . 1 . .
S S2 0.43883(7) 0.35511(12) 0.16304(5) 0.0368(4) Uani d . . . 1 . .
S S3 0.42467(7) -0.06207(13) 0.07996(5) 0.0393(4) Uani d . . . 1 . .
S S4 0.20295(8) 0.23333(13) 0.24231(5) 0.0390(4) Uani d . . . 1 . .
S S5 0.02819(8) 0.15416(12) 0.02375(4) 0.0371(4) Uani d . . . 1 . .
S S6 0.03818(8) 0.22950(12) 0.10342(4) 0.0333(4) Uani d . . . 1 . .
S S7 0.03447(8) 0.21547(13) 0.18623(5) 0.0408(4) Uani d . . . 1 . .
S S8 0.01503(7) 0.04183(12) 0.13541(4) 0.0316(4) Uani d . . . 1 . .
S S9 0.00363(7) -0.06436(12) 0.06077(4) 0.0308(4) Uani d . . . 1 . .
S S10 0.49240(8) 0.14622(14) 0.03242(5) 0.0453(5) Uani d . . . 1 . .
S S11 0.53558(8) 0.19638(14) 0.11160(5) 0.0474(5) Uani d . . . 1 . .
S S12 0.60438(11) 0.17352(16) 0.18560(6) 0.0645(6) Uani d . . . 1 . .
S S13 0.59757(8) 0.01410(13) 0.12686(4) 0.0377(4) Uani d . . . 1 . .
S S14 0.56672(7) -0.06385(14) 0.04766(4) 0.0387(4) Uani d . . . 1 . .
S S15 0.08392(10) -0.08229(18) 0.21989(6) 0.0690(7) Uani d . . . 1 . .
S S16 0.08423(7) 0.07443(13) 0.27845(4) 0.0351(4) Uani d . . . 1 . .
S S17 0.13542(7) 0.18657(12) 0.34708(5) 0.0374(4) Uani d . . . 1 . .
S S18 0.20202(7) 0.30482(12) 0.41733(4) 0.0351(4) Uani d . . . 1 . .
S S19 0.26704(8) 0.40473(12) 0.48466(4) 0.0349(4) Uani d . . . 1 . .
S S20 0.36661(9) 0.43473(17) 0.54415(6) 0.0579(6) Uani d . . . 1 . .
S S21 0.36290(8) 0.26574(13) 0.49097(5) 0.0395(4) Uani d . . . 1 . .
S S22 0.30922(7) 0.14072(12) 0.42613(4) 0.0343(4) Uani d . . . 1 . .
S S23 0.24550(7) 0.02503(12) 0.35164(4) 0.0312(4) Uani d . . . 1 . .
S S24 0.17967(7) -0.06644(13) 0.28280(4) 0.0372(4) Uani d . . . 1 . .

loop_
_atom_site_aniso_label
_atom_site_aniso_U_11
_atom_site_aniso_U_22
_atom_site_aniso_U_33
_atom_site_aniso_U_12
_atom_site_aniso_U_13
_atom_site_aniso_U_23
C1 0.035(4) 0.027(4) 0.049(4) -0.003(3) 0.006(3) 0.004(3)
C2 0.029(4) 0.026(3) 0.033(3) 0.000(3) 0.001(3) -0.004(3)
C3 0.024(4) 0.040(4) 0.031(3) 0.004(3) 0.001(3) -0.009(3)
C4 0.018(3) 0.033(4) 0.029(3) -0.001(3) 0.003(2) -0.003(3)
C5 0.025(3) 0.033(4) 0.029(3) 0.000(3) 0.005(3) 0.000(3)
C6 0.032(4) 0.051(4) 0.032(3) 0.007(4) -0.005(3) 0.003(3)
C7 0.050(5) 0.052(5) 0.042(4) 0.003(4) -0.010(3) 0.028(4)
C8 0.044(4) 0.040(4) 0.035(4) 0.006(4) -0.006(3) 0.015(3)
C9 0.028(4) 0.026(3) 0.025(3) 0.004(3) 0.006(3) 0.005(3)
C10 0.031(4) 0.019(3) 0.033(3) 0.000(3) 0.005(3) 0.003(3)
C11 0.028(4) 0.028(4) 0.044(4) -0.006(3) 0.004(3) 0.005(3)
C12 0.029(4) 0.024(3) 0.036(3) -0.007(3) 0.000(3) -0.001(3)
C13 0.046(4) 0.043(4) 0.042(4) -0.014(4) -0.017(3) 0.015(3)
C14 0.032(4) 0.051(4) 0.031(3) 0.004(3) 0.009(3) 0.000(3)
C15 0.021(3) 0.029(3) 0.034(3) -0.005(3) 0.008(3) -0.005(3)
C16 0.029(4) 0.025(3) 0.049(4) -0.001(3) 0.010(3) 0.004(3)
C17 0.019(3) 0.018(3) 0.044(4) -0.005(3) -0.002(3) 0.001(3)
C18 0.025(4) 0.018(3) 0.039(4) -0.005(3) -0.003(3) 0.003(3)
C19 0.039(4) 0.021(3) 0.047(4) 0.000(3) -0.003(3) 0.009(3)
C20 0.047(5) 0.032(4) 0.046(4) 0.001(4) -0.014(3) 0.012(3)
C21 0.048(4) 0.031(4) 0.034(4) -0.002(3) -0.005(3) 0.011(3)
C22 0.031(4) 0.020(3) 0.031(3) -0.005(3) 0.003(3) 0.004(3)
C23 0.028(4) 0.024(3) 0.022(3) -0.004(3) -0.002(3) 0.002(2)
C24 0.043(4) 0.034(4) 0.029(3) -0.004(3) 0.005(3) 0.005(3)
C25 0.019(3) 0.027(3) 0.029(3) -0.004(3) 0.005(2) -0.001(3)
C26 0.032(4) 0.027(3) 0.044(4) 0.011(3) 0.003(3) 0.006(3)
C27 0.019(3) 0.018(3) 0.033(3) 0.001(3) -0.001(2) 0.003(2)
C28 0.021(3) 0.033(4) 0.040(4) -0.001(3) 0.002(3) 0.004(3)
C29 0.017(3) 0.032(3) 0.029(3) -0.001(3) -0.004(2) 0.003(3)
C30 0.030(4) 0.038(4) 0.042(4) -0.006(3) -0.007(3) 0.019(3)
C31 0.039(4) 0.046(4) 0.044(4) -0.001(4) -0.003(3) 0.010(3)
C32 0.023(3) 0.041(4) 0.030(3) -0.014(3) 0.000(3) 0.008(3)
C33 0.036(4) 0.046(4) 0.036(4) 0.003(3) 0.001(3) -0.001(3)
C34 0.026(3) 0.027(3) 0.025(3) -0.002(3) 0.001(3) -0.001(3)
C35 0.030(4) 0.024(3) 0.025(3) -0.003(3) 0.003(3) 0.001(2)
C36 0.035(4) 0.038(4) 0.043(4) -0.013(3) 0.012(3) -0.009(3)
C37 0.027(4) 0.032(4) 0.022(3) 0.000(3) 0.000(2) 0.000(3)
C38 0.031(4) 0.028(3) 0.025(3) -0.002(3) 0.001(3) 0.003(3)
Fe1 0.0204(5) 0.0178(4) 0.0233(4) -0.0014(4) -0.0006(3) 0.0021(3)
N1 0.023(3) 0.021(3) 0.024(2) 0.000(2) 0.003(2) -0.002(2)
N2 0.014(3) 0.029(3) 0.025(2) 0.000(2) 0.003(2) 0.003(2)
N3 0.029(3) 0.020(3) 0.025(3) 0.001(2) 0.005(2) 0.000(2)
N4 0.019(3) 0.022(3) 0.033(3) -0.007(2) 0.003(2) -0.002(2)
N5 0.018(3) 0.019(2) 0.030(3) -0.002(2) -0.001(2) 0.003(2)
N6 0.022(3) 0.014(2) 0.028(2) -0.001(2) 0.000(2) 0.000(2)
Au1 0.02619(19) 0.02981(19) 0.02564(17) -0.00173(15) -0.00473(14) 0.00673(14)
Au2 0.0253(2) 0.0495(2) 0.03147(19) -0.00205(18) 0.00184(15) 0.01751(17)
Au3 0.02674(14) 0.02344(13) 0.02683(12) 0.00280(11) -0.00027(9) -0.00066(10)
S1 0.0263(9) 0.0345(10) 0.0529(10) -0.0104(8) 0.0029(8) -0.0100(8)
S2 0.0355(10) 0.0273(9) 0.0475(10) -0.0139(8) 0.0038(8) 0.0013(7)
S3 0.0310(10) 0.0369(10) 0.0535(10) -0.0004(8) 0.0199(8) -0.0021(8)
S4 0.0428(11) 0.0375(10) 0.0386(9) 0.0046(8) 0.0127(8) -0.0023(8)
S5 0.0482(11) 0.0321(9) 0.0293(8) -0.0082(8) -0.0035(7) 0.0092(7)
S6 0.0403(10) 0.0256(8) 0.0338(8) -0.0018(7) 0.0028(7) 0.0042(7)
S7 0.0481(11) 0.0386(10) 0.0359(9) -0.0082(9) 0.0064(8) -0.0057(8)
S8 0.0386(10) 0.0279(8) 0.0283(8) -0.0064(7) 0.0029(7) 0.0055(6)
S9 0.0366(10) 0.0271(8) 0.0267(8) -0.0035(7) -0.0053(7) 0.0061(7)
S10 0.0431(11) 0.0457(11) 0.0443(10) 0.0020(9) -0.0071(8) 0.0219(8)
S11 0.0468(12) 0.0385(10) 0.0542(11) 0.0051(9) -0.0065(9) 0.0064(9)
S12 0.0795(16) 0.0588(14) 0.0506(12) 0.0053(12) -0.0134(11) -0.0068(10)
S13 0.0372(10) 0.0377(10) 0.0361(9) -0.0010(8) -0.0056(7) 0.0099(7)
S14 0.0309(10) 0.0489(11) 0.0353(9) 0.0062(9) -0.0012(7) 0.0094(8)
S15 0.0714(15) 0.0783(17) 0.0511(12) 0.0077(13) -0.0203(11) -0.0311(11)
S16 0.0361(10) 0.0365(9) 0.0306(8) 0.0051(8) -0.0059(7) -0.0022(7)
S17 0.0362(10) 0.0319(9) 0.0411(9) 0.0107(8) -0.0101(8) -0.0096(7)
S18 0.0362(10) 0.0289(9) 0.0383(9) 0.0112(8) -0.0039(7) -0.0067(7)
S19 0.0400(10) 0.0296(9) 0.0355(9) 0.0016(8) 0.0051(7) -0.0088(7)
S20 0.0459(12) 0.0684(14) 0.0581(12) -0.0109(11) 0.0001(9) -0.0329(11)
S21 0.0317(10) 0.0476(11) 0.0373(9) 0.0049(8) -0.0044(7) -0.0113(8)
S22 0.0335(9) 0.0341(9) 0.0336(8) 0.0123(8) -0.0035(7) -0.0095(7)
S23 0.0307(9) 0.0277(8) 0.0333(8) 0.0055(7) -0.0042(7) -0.0051(7)
S24 0.0383(10) 0.0366(9) 0.0358(9) 0.0045(8) -0.0009(7) -0.0113(7)

loop_
_atom_type_symbol
_atom_type_description
_atom_type_scat_dispersion_real
_atom_type_scat_dispersion_imag
_atom_type_scat_source
C C 0.0033 0.0016 'International Tables Vol C Tables 4.2.6.8 and 6.1.1.4'
H H 0.0000 0.0000 'International Tables Vol C Tables 4.2.6.8 and 6.1.1.4'
N N 0.0061 0.0033 'International Tables Vol C Tables 4.2.6.8 and 6.1.1.4'
S S 0.1246 0.1234 'International Tables Vol C Tables 4.2.6.8 and 6.1.1.4'
Fe Fe 0.3463 0.8444 'International Tables Vol C Tables 4.2.6.8 and 6.1.1.4'
Au Au -2.0133 8.8022 'International Tables Vol C Tables 4.2.6.8 and 6.1.1.4'

loop_
_geom_angle_atom_site_label_1
_geom_angle_atom_site_label_2
_geom_angle_atom_site_label_3
_geom_angle_site_symmetry_1
_geom_angle_site_symmetry_3
_geom_angle
C2 C1 H1A . . 109.5
C2 C1 H1B . . 109.5
H1A C1 H1B . . 109.5
C2 C1 H1C . . 109.5
H1A C1 H1C . . 109.5
H1B C1 H1C . . 109.5
N1 C2 C1 . . 126.0(5)
N1 C2 S1 . . 113.9(4)
C1 C2 S1 . . 120.1(5)
C4 C3 S1 . . 110.5(5)
C4 C3 H3 . . 124.7
S1 C3 H3 . . 124.7
C3 C4 N1 . . 114.9(5)
C3 C4 C5 . . 130.1(6)
N1 C4 C5 . . 115.0(5)
N2 C5 C6 . . 120.1(6)
N2 C5 C4 . . 112.0(5)
C6 C5 C4 . . 127.9(6)
C7 C6 C5 . . 118.7(6)
C7 C6 H6 . . 120.7
C5 C6 H6 . . 120.7
C8 C7 C6 . . 121.4(6)
C8 C7 H7 . . 119.3
C6 C7 H7 . . 119.3
C7 C8 C9 . . 118.0(6)
C7 C8 H8 . . 121.0
C9 C8 H8 . . 121.0
N2 C9 C8 . . 121.2(5)
N2 C9 C10 . . 111.7(5)
C8 C9 C10 . . 127.1(6)
C11 C10 N3 . . 114.7(5)
C11 C10 C9 . . 130.3(5)
N3 C10 C9 . . 115.0(5)
C10 C11 S2 . . 110.4(5)
C10 C11 H11 . . 124.8
S2 C11 H11 . . 124.8
N3 C12 C13 . . 127.6(5)
N3 C12 S2 . . 114.1(4)
C13 C12 S2 . . 118.4(4)
C12 C13 H13A . . 109.5
C12 C13 H13B . . 109.5
H13A C13 H13B . . 109.5
C12 C13 H13C . . 109.5
H13A C13 H13C . . 109.5
H13B C13 H13C . . 109.5
C15 C14 H14A . . 109.5
C15 C14 H14B . . 109.5
H14A C14 H14B . . 109.5
C15 C14 H14C . . 109.5
H14A C14 H14C . . 109.5
H14B C14 H14C . . 109.5
N4 C15 C14 . . 126.5(5)
N4 C15 S3 . . 113.7(4)
C14 C15 S3 . . 119.7(4)
C17 C16 S3 . . 109.0(5)
C17 C16 H16 . . 125.5
S3 C16 H16 . . 125.5
C16 C17 N4 . . 115.8(5)
C16 C17 C18 . . 128.6(6)
N4 C17 C18 . . 115.6(5)
N5 C18 C19 . . 120.6(6)
N5 C18 C17 . . 111.8(5)
C19 C18 C17 . . 127.7(6)
C20 C19 C18 . . 119.0(6)
C20 C19 H19 . . 120.5
C18 C19 H19 . . 120.5
C19 C20 C21 . . 120.8(6)
C19 C20 H20 . . 119.6
C21 C20 H20 . . 119.6
C20 C21 C22 . . 118.2(6)
C20 C21 H21 . . 120.9
C22 C21 H21 . . 120.9
N5 C22 C21 . . 121.1(6)
N5 C22 C23 . . 111.3(5)
C21 C22 C23 . . 127.6(6)
C24 C23 N6 . . 115.2(5)
C24 C23 C22 . . 129.3(5)
N6 C23 C22 . . 115.5(5)
C23 C24 S4 . . 109.9(5)
C23 C24 H24 . . 125.1
S4 C24 H24 . . 125.1
N6 C25 C26 . . 126.6(5)
N6 C25 S4 . . 112.6(4)
C26 C25 S4 . . 120.9(5)
C25 C26 H26A . . 109.5
C25 C26 H26B . . 109.5
H26A C26 H26B . . 109.5
C25 C26 H26C . . 109.5
H26A C26 H26C . . 109.5
H26B C26 H26C . . 109.5
C29 C27 S5 . . 124.6(5)
C29 C27 S6 . . 116.1(4)
S5 C27 S6 . . 119.2(3)
S7 C28 S8 . . 124.2(4)
S7 C28 S6 . . 123.0(4)
S8 C28 S6 . . 112.8(3)
C27 C29 S9 . . 124.6(5)
C27 C29 S8 . . 115.7(5)
S9 C29 S8 . . 119.6(3)
C32 C30 S11 . . 116.8(5)
C32 C30 S10 . . 125.2(5)
S11 C30 S10 . . 118.0(4)
S12 C31 S11 . . 122.0(5)
S12 C31 S13 . . 124.8(4)
S11 C31 S13 . . 113.2(4)
C30 C32 S13 . . 115.1(5)
C30 C32 S14 . . 124.0(5)
S13 C32 S14 . . 120.9(4)
S15 C33 S16 . . 124.7(4)
S15 C33 S24 . . 122.9(4)
S16 C33 S24 . . 112.4(4)
C38 C34 S17 . . 125.0(4)
C38 C34 S16 . . 115.8(4)
S17 C34 S16 . . 119.2(3)
C37 C35 S19 . . 117.2(4)
C37 C35 S18 . . 123.8(5)
S19 C35 S18 . . 118.9(4)
S20 C36 S19 . . 123.9(4)
S20 C36 S21 . . 123.6(4)
S19 C36 S21 . . 112.5(3)
C35 C37 S22 . . 124.8(4)
C35 C37 S21 . . 115.3(4)
S22 C37 S21 . . 119.9(4)
C34 C38 S24 . . 117.4(4)
C34 C38 S23 . . 124.6(5)
S24 C38 S23 . . 117.9(4)
N5 Fe1 N2 . . 178.6(2)
N5 Fe1 N3 . . 98.13(19)
N2 Fe1 N3 . . 80.84(19)
N5 Fe1 N1 . . 99.86(19)
N2 Fe1 N1 . . 81.17(19)
N3 Fe1 N1 . . 161.99(18)
N5 Fe1 N4 . . 81.1(2)
N2 Fe1 N4 . . 97.94(19)
N3 Fe1 N4 . . 90.21(19)
N1 Fe1 N4 . . 93.21(18)
N5 Fe1 N6 . . 80.64(19)
N2 Fe1 N6 . . 100.34(19)
N3 Fe1 N6 . . 92.48(18)
N1 Fe1 N6 . . 89.80(18)
N4 Fe1 N6 . . 161.72(18)
C2 N1 C4 . . 109.9(5)
C2 N1 Fe1 . . 137.8(4)
C4 N1 Fe1 . . 112.3(4)
C9 N2 C5 . . 120.5(5)
C9 N2 Fe1 . . 120.1(4)
C5 N2 Fe1 . . 119.4(4)
C12 N3 C10 . . 110.1(5)
C12 N3 Fe1 . . 137.5(4)
C10 N3 Fe1 . . 112.4(4)
C15 N4 C17 . . 110.1(5)
C15 N4 Fe1 . . 137.9(4)
C17 N4 Fe1 . . 112.1(4)
C22 N5 C18 . . 120.3(5)
C22 N5 Fe1 . . 120.1(4)
C18 N5 Fe1 . . 119.5(4)
C25 N6 C23 . . 111.2(5)
C25 N6 Fe1 . . 136.5(4)
C23 N6 Fe1 . . 112.3(4)
S5 Au1 S5 5 . 180.0
S5 Au1 S9 5 5 91.14(5)
S5 Au1 S9 . 5 88.86(5)
S5 Au1 S9 5 . 88.86(5)
S5 Au1 S9 . . 91.14(5)
S9 Au1 S9 5 . 180.0
S10 Au2 S10 . 5_655 180.0
S10 Au2 S14 . . 92.01(6)
S10 Au2 S14 5_655 . 87.99(6)
S10 Au2 S14 . 5_655 87.99(6)
S10 Au2 S14 5_655 5_655 92.01(6)
S14 Au2 S14 . 5_655 180.0
S18 Au3 S22 . . 91.11(5)
S18 Au3 S23 . . 176.81(6)
S22 Au3 S23 . . 89.97(5)
S18 Au3 S17 . . 87.69(6)
S22 Au3 S17 . . 178.50(6)
S23 Au3 S17 . . 91.27(5)
C3 S1 C2 . . 90.8(3)
C11 S2 C12 . . 90.8(3)
C16 S3 C15 . . 91.4(3)
C24 S4 C25 . . 91.1(3)
C27 S5 Au1 . . 99.5(2)
C28 S6 C27 . . 97.5(3)
C28 S8 C29 . . 97.9(3)
C29 S9 Au1 . . 99.1(2)
C30 S10 Au2 . . 98.8(3)
C31 S11 C30 . . 97.6(3)
C32 S13 C31 . . 97.2(3)
C32 S14 Au2 . . 98.9(2)
C33 S16 C34 . . 97.5(3)
C34 S17 Au3 . . 99.7(2)
C35 S18 Au3 . . 100.3(2)
C36 S19 C35 . . 97.4(3)
C36 S21 C37 . . 97.6(3)
C37 S22 Au3 . . 99.9(2)
C38 S23 Au3 . . 99.3(2)
C38 S24 C33 . . 96.9(3)

loop_
_geom_bond_atom_site_label_1
_geom_bond_atom_site_label_2
_geom_bond_site_symmetry_2
_geom_bond_distance
C1 C2 . 1.495(8)
C1 H1A . 0.97
C1 H1B . 0.97
C1 H1C . 0.97
C2 N1 . 1.318(7)
C2 S1 . 1.714(6)
C3 C4 . 1.343(8)
C3 S1 . 1.695(7)
C3 H3 . 0.94
C4 N1 . 1.412(7)
C4 C5 . 1.453(8)
C5 N2 . 1.359(7)
C5 C6 . 1.391(8)
C6 C7 . 1.381(10)
C6 H6 . 0.94
C7 C8 . 1.365(9)
C7 H7 . 0.94
C8 C9 . 1.396(8)
C8 H8 . 0.94
C9 N2 . 1.346(7)
C9 C10 . 1.459(8)
C10 C11 . 1.360(8)
C10 N3 . 1.406(7)
C11 S2 . 1.692(6)
C11 H11 . 0.94
C12 N3 . 1.319(7)
C12 C13 . 1.497(8)
C12 S2 . 1.717(6)
C13 H13A . 0.97
C13 H13B . 0.97
C13 H13C . 0.97
C14 C15 . 1.497(8)
C14 H14A . 0.97
C14 H14B . 0.97
C14 H14C . 0.97
C15 N4 . 1.318(7)
C15 S3 . 1.711(6)
C16 C17 . 1.360(8)
C16 S3 . 1.701(6)
C16 H16 . 0.94
C17 N4 . 1.398(7)
C17 C18 . 1.453(8)
C18 N5 . 1.352(7)
C18 C19 . 1.379(8)
C19 C20 . 1.369(9)
C19 H19 . 0.94
C20 C21 . 1.378(10)
C20 H20 . 0.94
C21 C22 . 1.384(8)
C21 H21 . 0.94
C22 N5 . 1.347(7)
C22 C23 . 1.461(8)
C23 C24 . 1.347(8)
C23 N6 . 1.391(7)
C24 S4 . 1.698(7)
C24 H24 . 0.94
C25 N6 . 1.319(7)
C25 C26 . 1.475(8)
C25 S4 . 1.722(6)
C26 H26A . 0.97
C26 H26B . 0.97
C26 H26C . 0.97
C27 C29 . 1.345(8)
C27 S5 . 1.739(6)
C27 S6 . 1.746(6)
C28 S7 . 1.654(6)
C28 S8 . 1.719(6)
C28 S6 . 1.727(6)
C29 S9 . 1.744(6)
C29 S8 . 1.745(6)
C30 C32 . 1.364(9)
C30 S11 . 1.726(7)
C30 S10 . 1.736(6)
C31 S12 . 1.652(7)
C31 S11 . 1.707(7)
C31 S13 . 1.741(8)
C32 S13 . 1.739(6)
C32 S14 . 1.741(7)
C33 S15 . 1.630(7)
C33 S16 . 1.739(7)
C33 S24 . 1.747(7)
C34 C38 . 1.333(8)
C34 S17 . 1.740(6)
C34 S16 . 1.751(6)
C35 C37 . 1.340(8)
C35 S19 . 1.742(6)
C35 S18 . 1.750(6)
C36 S20 . 1.632(6)
C36 S19 . 1.728(7)
C36 S21 . 1.744(7)
C37 S22 . 1.738(6)
C37 S21 . 1.753(6)
C38 S24 . 1.743(6)
C38 S23 . 1.765(6)
Fe1 N5 . 1.917(4)
Fe1 N2 . 1.918(4)
Fe1 N3 . 2.013(5)
Fe1 N1 . 2.014(5)
Fe1 N4 . 2.017(5)
Fe1 N6 . 2.021(5)
Au1 S5 5 2.3261(17)
Au1 S5 . 2.3261(17)
Au1 S9 5 2.3315(14)
Au1 S9 . 2.3315(14)
Au2 S10 . 2.317(2)
Au2 S10 5_655 2.317(2)
Au2 S14 . 2.3244(15)
Au2 S14 5_655 2.3245(15)
Au3 S18 . 2.3089(16)
Au3 S22 . 2.3223(15)
Au3 S23 . 2.3286(16)
Au3 S17 . 2.3347(16)
